data_7131263
loop_
_publ_author_name
'Chowdhury, Tajrian'
'Evans, Matthew J.'
'Coles, Martyn P.'
'Bailey, Anna G.'
'Peveler, William J.'
'Wilson, Claire'
'Farnaby, Joy H.'

_publ_section_title
;
 Reduction chemistry yields stable and soluble divalent lanthanide
 tris(pyrazolyl)borate complexes.
;
_journal_issue 15
_journal_name_full 'Chemical communications (Cambridge, England)'
_journal_page_first 2134
_journal_page_last 2137
_journal_paper_doi 10.1039/d2cc03189b
_journal_volume 59
_journal_year 2023
_chemical_formula_moiety 'C26 H36 B2 Eu N12 O2'
_chemical_formula_sum 'C26 H36 B2 Eu N12 O2'
_chemical_formula_weight 722.25
_space_group_crystal_system monoclinic
_space_group_IT_number 15
_space_group_name_Hall '-C 2yc'
_space_group_name_H-M_alt 'C 1 2/c 1'
_atom_sites_solution_hydrogens geom
_atom_sites_solution_primary dual
_audit_creation_date 2022-03-09
_audit_creation_method
;
Olex2 1.5-beta
(compiled 2021.12.09 svn.r5202d8cf for OlexSys, GUI svn.r6439)
;
_audit_update_record
;
2022-03-22 deposited with the CCDC.	2022-12-20 downloaded from the CCDC.
;
_cell_angle_alpha 90
_cell_angle_beta 97.5340(10)
_cell_angle_gamma 90
_cell_formula_units_Z 4
_cell_length_a 10.2076(4)
_cell_length_b 15.3147(6)
_cell_length_c 20.1892(8)
_cell_measurement_reflns_used 9874
_cell_measurement_temperature 150
_cell_measurement_theta_max 28.27
_cell_measurement_theta_min 2.41
_cell_volume 3128.9(2)
_computing_cell_refinement 'SAINT V8.37A (Bruker-AXS, 2016)'
_computing_data_collection 'APEX3 Ver. 2016.9-0 (Bruker-AXS, 2016)'
_computing_data_reduction 'APEX3 Ver. 2016.9-0 (Bruker-AXS, 2016)'
_computing_molecular_graphics 'Olex2 1.5-beta (Dolomanov et al., 2009)'
_computing_publication_material 'Olex2 1.5-beta (Dolomanov et al., 2009)'
_computing_structure_refinement 'SHELXL 2018/3 (Sheldrick, 2015)'
_computing_structure_solution 'SHELXT 2018/2 (Sheldrick, 2018)'
_diffrn_ambient_temperature 150
_diffrn_detector 'charge integrating pixel array detector'
_diffrn_detector_area_resol_mean 7.4074
_diffrn_detector_type 'Bruker PHOTON II'
_diffrn_measured_fraction_theta_full 1.000
_diffrn_measured_fraction_theta_max 0.999
_diffrn_measurement_device 'four-circle diffractometer'
_diffrn_measurement_device_type 'Bruker D8 VENTURE'
_diffrn_measurement_method '\f and \w scans'
_diffrn_radiation_collimation 'focusing mirrors'
_diffrn_radiation_monochromator 'multilayer mirror optics'
_diffrn_radiation_type MoK\a
_diffrn_radiation_wavelength 0.71073
_diffrn_reflns_av_R_equivalents 0.0534
_diffrn_reflns_av_unetI/netI 0.0296
_diffrn_reflns_Laue_measured_fraction_full 1.000
_diffrn_reflns_Laue_measured_fraction_max 0.999
_diffrn_reflns_limit_h_max 13
_diffrn_reflns_limit_h_min -13
_diffrn_reflns_limit_k_max 18
_diffrn_reflns_limit_k_min -20
_diffrn_reflns_limit_l_max 26
_diffrn_reflns_limit_l_min -26
_diffrn_reflns_number 26061
_diffrn_reflns_point_group_measured_fraction_full 1.000
_diffrn_reflns_point_group_measured_fraction_max 0.999
_diffrn_reflns_theta_full 25.242
_diffrn_reflns_theta_max 28.288
_diffrn_reflns_theta_min 2.412
_diffrn_source 'microfocus sealed tube'
_diffrn_source_current 1.4
_diffrn_source_power 0.07
_diffrn_source_type 'INCOATEC I\ms 3.0'
_diffrn_source_voltage 50.0
_diffrn_standards_number 0
_exptl_absorpt_coefficient_mu 2.050
_exptl_absorpt_correction_T_max 0.7457
_exptl_absorpt_correction_T_min 0.6508
_exptl_absorpt_correction_type multi-scan
_exptl_absorpt_process_details
;
SADABS-2016/2 (Bruker,2016/2) was used for absorption correction.
wR2(int) was 0.0711 before and 0.0600 after correction.
The Ratio of minimum to maximum transmission is 0.8727.
The \l/2 correction factor is Not present.
;
_exptl_crystal_colour yellow
_exptl_crystal_colour_primary yellow
_exptl_crystal_density_diffrn 1.533
_exptl_crystal_description block
_exptl_crystal_F_000 1460
_exptl_crystal_size_max 0.16
_exptl_crystal_size_mid 0.13
_exptl_crystal_size_min 0.06
_refine_diff_density_max 0.440
_refine_diff_density_min -0.412
_refine_diff_density_rms 0.076
_refine_ls_extinction_method none
_refine_ls_goodness_of_fit_ref 1.094
_refine_ls_hydrogen_treatment constr
_refine_ls_matrix_type full
_refine_ls_number_parameters 213
_refine_ls_number_reflns 3887
_refine_ls_number_restraints 51
_refine_ls_restrained_S_all 1.093
_refine_ls_R_factor_all 0.0205
_refine_ls_R_factor_gt 0.0186
_refine_ls_shift/su_max 0.003
_refine_ls_shift/su_mean 0.000
_refine_ls_structure_factor_coef Fsqd
_refine_ls_weighting_details 'w=1/[\s^2^(Fo^2^)+(0.0169P)^2^+2.1982P] where P=(Fo^2^+2Fc^2^)/3'
_refine_ls_weighting_scheme calc
_refine_ls_wR_factor_gt 0.0458
_refine_ls_wR_factor_ref 0.0464
_reflns_Friedel_coverage 0.000
_reflns_number_gt 3690
_reflns_number_total 3887
_reflns_threshold_expression 'I > 2\s(I)'
_cod_data_source_file d2cc03189b2.cif
_cod_data_source_block 1_Eu_THF
_cod_depositor_comments 'Adding full bibliography for 7131257--7131266.cif.'
_cod_database_code 7131263
_shelx_shelxl_version_number 2018/3
_shelx_space_group_comment
;
The symmetry employed for this shelxl refinement is uniquely defined
by the following loop, which should always be used as a source of
symmetry information in preference to the above space-group names.
They are only intended as comments.
;
_shelx_estimated_absorpt_t_max 0.887
_shelx_estimated_absorpt_t_min 0.735
_olex2_refinement_description
;
1. Fixed Uiso
 At 1.2 times of:
  All B(H) groups, All C(H) groups, All C(H,H) groups, All C(H,H,H,H) groups
2. Restrained distances
 C12-C11 \\sim C12A-C11A \\sim C13-C12 \\sim C12A-C13 \\sim C11A-C10 \\sim
C11-C10
 with sigma of 0.02
3. Uiso/Uaniso restraints and constraints
C11 \\sim C12 \\sim C11A \\sim C12A: within 1.7A with sigma of 0.02 and sigma
for terminal atoms of 0.04 within 1.7A
4. Others
 Fixed Sof: H10A(0.7) H10B(0.7) H10C(0.3) H10D(0.3) C11(0.7) H11A(0.7)
 H11B(0.7) C12(0.7) H12A(0.7) H12B(0.7) H13A(0.7) H13B(0.7) H13C(0.3) H13D(0.3)
 C11A(0.3) H11C(0.3) H11D(0.3) C12A(0.3) H12C(0.3) H12D(0.3)
5.a Ternary CH refined with riding coordinates:
 B1(H1)
5.b Secondary CH2 refined with riding coordinates:
 C10(H10A,H10B), C10(H10C,H10D), C11(H11A,H11B), C12(H12A,H12B), C13(H13A,
 H13B), C13(H13C,H13D), C11A(H11C,H11D), C12A(H12C,H12D)
5.c Aromatic/amide H refined with riding coordinates:
 C1(H1A), C2(H2), C3(H3), C4(H4), C5(H5), C6(H6), C7(H7), C8(H8), C9(H9)
;
_olex2_submission_special_instructions 'No special instructions were received'

loop_
_space_group_symop_operation_xyz
'x, y, z'
'-x, y, -z+1/2'
'x+1/2, y+1/2, z'
'-x+1/2, y+1/2, -z+1/2'
'-x, -y, -z'
'x, -y, z-1/2'
'-x+1/2, -y+1/2, -z'
'x+1/2, -y+1/2, z-1/2'

loop_
_atom_site_label
_atom_site_type_symbol
_atom_site_fract_x
_atom_site_fract_y
_atom_site_fract_z
_atom_site_U_iso_or_equiv
_atom_site_adp_type
_atom_site_occupancy
_atom_site_site_symmetry_order
_atom_site_calc_flag
_atom_site_refinement_flags_posn
_atom_site_refinement_flags_adp
_atom_site_refinement_flags_occupancy
_atom_site_disorder_assembly
_atom_site_disorder_group
B1 B 0.5482(2) 0.66126(14) 0.57231(9) 0.0222(4) Uani 1 1 d . . . . .
H1 H 0.558451 0.646399 0.521963 0.027 Uiso 1 1 calc R U . . .
C1 C 0.82798(17) 0.63681(13) 0.70145(9) 0.0256(4) Uani 1 1 d . . . . .
H1A H 0.869220 0.639254 0.745308 0.031 Uiso 1 1 calc R U . . .
Eu1 Eu 0.500000 0.71642(2) 0.750000 0.01517(4) Uani 1 2 d S T P . .
N1 N 0.69972(14) 0.65202(11) 0.68318(7) 0.0229(3) Uani 1 1 d . . . . .
O1 O 0.72562(13) 0.79342(8) 0.79409(6) 0.0245(3) Uani 1 1 d . . . . .
C2 C 0.89265(18) 0.61679(13) 0.64665(10) 0.0283(4) Uani 1 1 d . . . . .
H2 H 0.981443 0.603304 0.646485 0.034 Uiso 1 1 calc R U . . .
N2 N 0.68079(14) 0.64247(10) 0.61557(7) 0.0210(3) Uani 1 1 d . . . . .
C3 C 0.79541(18) 0.62153(13) 0.59309(10) 0.0266(4) Uani 1 1 d . . . . .
H3 H 0.806618 0.611913 0.548694 0.032 Uiso 1 1 calc R U . . .
N3 N 0.51800(15) 0.80372(10) 0.63531(8) 0.0222(3) Uani 1 1 d . . . . .
C4 C 0.48044(19) 0.88507(13) 0.61849(10) 0.0273(4) Uani 1 1 d . . . . .
H4 H 0.474483 0.930013 0.648924 0.033 Uiso 1 1 calc R U . . .
N4 N 0.51383(15) 0.75881(11) 0.57660(7) 0.0217(3) Uani 1 1 d . . . . .
C5 C 0.4513(2) 0.89402(14) 0.54938(11) 0.0331(5) Uani 1 1 d . . . . .
H5 H 0.422947 0.943890 0.525377 0.040 Uiso 1 1 calc R U . . .
N5 N 0.39978(14) 0.60601(10) 0.65612(7) 0.0206(3) Uani 1 1 d . . . . .
C6 C 0.4737(2) 0.81290(15) 0.52491(10) 0.0308(4) Uani 1 1 d . . . . .
H6 H 0.463100 0.797398 0.479988 0.037 Uiso 1 1 calc R U . . .
N6 N 0.43805(14) 0.60302(10) 0.59389(7) 0.0200(3) Uani 1 1 d . . . . .
C7 C 0.30845(17) 0.54404(12) 0.65672(9) 0.0233(4) Uani 1 1 d . . . . .
H7 H 0.264901 0.531511 0.693263 0.028 Uiso 1 1 calc R U . . .
C8 C 0.28634(19) 0.50046(14) 0.59596(10) 0.0306(4) Uani 1 1 d . . . . .
H8 H 0.227771 0.454887 0.583996 0.037 Uiso 1 1 calc R U . . .
C9 C 0.37051(19) 0.53994(13) 0.55771(9) 0.0282(4) Uani 1 1 d . . . . .
H9 H 0.379540 0.525496 0.513797 0.034 Uiso 1 1 calc R U . . .
C10 C 0.80468(19) 0.78066(12) 0.85808(10) 0.0265(4) Uani 1 1 d D . . . .
H10A H 0.835017 0.720679 0.862747 0.032 Uiso 0.7 1 calc R U P A 1
H10B H 0.753444 0.793745 0.894051 0.032 Uiso 0.7 1 calc R U P A 1
H10C H 0.868642 0.734233 0.855954 0.032 Uiso 0.3 1 calc R U P B 2
H10D H 0.749703 0.766785 0.892353 0.032 Uiso 0.3 1 calc R U P B 2
C11 C 0.9202(4) 0.8419(3) 0.8601(2) 0.0399(9) Uani 0.7 1 d D U P C 1
H11A H 0.992651 0.815770 0.840470 0.048 Uiso 0.7 1 calc R U P C 1
H11B H 0.951341 0.860617 0.905314 0.048 Uiso 0.7 1 calc R U P C 1
C12 C 0.8565(4) 0.9175(3) 0.8172(2) 0.0347(10) Uani 0.7 1 d D U P C 1
H12A H 0.803095 0.954170 0.842293 0.042 Uiso 0.7 1 calc R U P C 1
H12B H 0.922539 0.953135 0.799611 0.042 Uiso 0.7 1 calc R U P C 1
C13 C 0.7724(3) 0.86850(17) 0.76236(12) 0.0492(7) Uani 1 1 d D . . . .
H13A H 0.699116 0.904309 0.742664 0.059 Uiso 0.7 1 calc R U P C 1
H13B H 0.824412 0.851352 0.727590 0.059 Uiso 0.7 1 calc R U P C 1
H13C H 0.704101 0.912907 0.757054 0.059 Uiso 0.3 1 calc R U P C 2
H13D H 0.792926 0.852759 0.718327 0.059 Uiso 0.3 1 calc R U P C 2
C11A C 0.8741(8) 0.8699(6) 0.8718(4) 0.0313(17) Uani 0.3 1 d D U P C 2
H11C H 0.819379 0.909398 0.893798 0.038 Uiso 0.3 1 calc R U P C 2
H11D H 0.958306 0.862803 0.899672 0.038 Uiso 0.3 1 calc R U P C 2
C12A C 0.8937(11) 0.9041(10) 0.8035(5) 0.049(3) Uani 0.3 1 d D U P C 2
H12C H 0.895647 0.967383 0.802497 0.059 Uiso 0.3 1 calc R U P C 2
H12D H 0.973872 0.881297 0.788895 0.059 Uiso 0.3 1 calc R U P C 2

loop_
_atom_site_aniso_label
_atom_site_aniso_U_11
_atom_site_aniso_U_22
_atom_site_aniso_U_33
_atom_site_aniso_U_23
_atom_site_aniso_U_13
_atom_site_aniso_U_12
B1 0.0221(9) 0.0294(11) 0.0153(9) -0.0018(8) 0.0035(7) -0.0034(8)
C1 0.0194(8) 0.0293(10) 0.0271(9) -0.0014(8) -0.0009(7) -0.0002(7)
Eu1 0.01575(6) 0.01652(7) 0.01289(6) 0.000 0.00054(4) 0.000
N1 0.0205(7) 0.0302(8) 0.0179(7) -0.0024(6) 0.0016(5) 0.0015(6)
O1 0.0250(7) 0.0285(7) 0.0192(6) -0.0006(5) -0.0006(5) -0.0089(5)
C2 0.0184(8) 0.0303(10) 0.0370(11) -0.0051(8) 0.0068(8) -0.0009(7)
N2 0.0204(7) 0.0249(8) 0.0182(7) -0.0031(6) 0.0048(5) -0.0007(6)
C3 0.0228(9) 0.0297(10) 0.0287(9) -0.0056(8) 0.0092(7) -0.0027(7)
N3 0.0241(8) 0.0228(7) 0.0197(7) 0.0038(6) 0.0029(6) 0.0003(6)
C4 0.0259(9) 0.0224(9) 0.0338(10) 0.0058(8) 0.0048(8) -0.0016(7)
N4 0.0223(7) 0.0255(8) 0.0170(7) 0.0040(6) 0.0017(6) -0.0035(6)
C5 0.0299(10) 0.0303(11) 0.0379(11) 0.0177(9) 0.0000(8) -0.0035(8)
N5 0.0223(7) 0.0212(7) 0.0184(7) -0.0009(6) 0.0034(6) -0.0013(6)
C6 0.0312(10) 0.0390(11) 0.0210(9) 0.0109(8) -0.0012(7) -0.0078(9)
N6 0.0206(7) 0.0234(7) 0.0157(7) -0.0031(6) 0.0009(5) -0.0020(6)
C7 0.0214(8) 0.0219(9) 0.0267(9) 0.0021(7) 0.0026(7) -0.0011(7)
C8 0.0267(9) 0.0306(10) 0.0338(10) -0.0067(8) 0.0014(8) -0.0093(8)
C9 0.0260(9) 0.0345(11) 0.0229(9) -0.0091(8) -0.0007(7) -0.0062(8)
C10 0.0228(9) 0.0308(10) 0.0243(9) 0.0007(7) -0.0024(7) -0.0012(7)
C11 0.030(2) 0.042(2) 0.043(2) 0.0051(17) -0.0101(16) -0.0109(16)
C12 0.029(2) 0.0262(17) 0.048(2) 0.0016(15) 0.0028(16) -0.0118(16)
C13 0.0543(15) 0.0532(15) 0.0356(12) 0.0158(11) -0.0110(10) -0.0317(12)
C11A 0.019(4) 0.046(5) 0.026(3) -0.006(3) -0.007(3) -0.009(3)
C12A 0.034(6) 0.064(7) 0.046(6) 0.019(5) -0.009(4) -0.025(5)

loop_
_atom_type_symbol
_atom_type_description
_atom_type_scat_dispersion_real
_atom_type_scat_dispersion_imag
_atom_type_scat_source
C C 0.0033 0.0016 'International Tables Vol C Tables 4.2.6.8 and 6.1.1.4'
H H 0.0000 0.0000 'International Tables Vol C Tables 4.2.6.8 and 6.1.1.4'
B B 0.0013 0.0007 'International Tables Vol C Tables 4.2.6.8 and 6.1.1.4'
Eu Eu -0.1578 3.6682 'International Tables Vol C Tables 4.2.6.8 and 6.1.1.4'
N N 0.0061 0.0033 'International Tables Vol C Tables 4.2.6.8 and 6.1.1.4'
O O 0.0106 0.0060 'International Tables Vol C Tables 4.2.6.8 and 6.1.1.4'

loop_
_geom_angle_atom_site_label_1
_geom_angle_atom_site_label_2
_geom_angle_atom_site_label_3
_geom_angle
_geom_angle_site_symmetry_1
_geom_angle_site_symmetry_3
_geom_angle_publ_flag
N2 B1 H1 108.3 . . ?
N2 B1 N4 109.84(15) . . ?
N2 B1 N6 110.56(15) . . ?
N4 B1 H1 108.3 . . ?
N4 B1 N6 111.42(14) . . ?
N6 B1 H1 108.3 . . ?
N1 C1 H1A 124.2 . . ?
N1 C1 C2 111.63(17) . . ?
C2 C1 H1A 124.2 . . ?
N1 Eu1 N1 138.28(7) . 2_656 ?
O1 Eu1 N1 131.39(4) 2_656 . ?
O1 Eu1 N1 69.97(4) 2_656 2_656 ?
O1 Eu1 N1 69.97(4) . . ?
O1 Eu1 N1 131.38(4) . 2_656 ?
O1 Eu1 O1 126.86(6) 2_656 . ?
O1 Eu1 N3 85.03(4) 2_656 2_656 ?
O1 Eu1 N3 69.13(4) 2_656 . ?
O1 Eu1 N3 85.03(4) . . ?
O1 Eu1 N3 69.13(4) . 2_656 ?
O1 Eu1 N5 140.08(4) 2_656 2_656 ?
O1 Eu1 N5 140.08(4) . . ?
O1 Eu1 N5 78.77(4) . 2_656 ?
O1 Eu1 N5 78.77(4) 2_656 . ?
N3 Eu1 N1 67.76(5) . . ?
N3 Eu1 N1 67.76(5) 2_656 2_656 ?
N3 Eu1 N1 136.98(5) . 2_656 ?
N3 Eu1 N1 136.98(5) 2_656 . ?
N3 Eu1 N3 120.66(7) . 2_656 ?
N5 Eu1 N1 70.33(4) . . ?
N5 Eu1 N1 83.17(4) 2_656 . ?
N5 Eu1 N1 83.17(4) . 2_656 ?
N5 Eu1 N1 70.33(4) 2_656 2_656 ?
N5 Eu1 N3 150.21(5) . 2_656 ?
N5 Eu1 N3 76.43(5) 2_656 2_656 ?
N5 Eu1 N3 76.43(5) . . ?
N5 Eu1 N3 150.21(5) 2_656 . ?
N5 Eu1 N5 100.48(6) 2_656 . ?
C1 N1 Eu1 133.33(12) . . ?
C1 N1 N2 105.30(14) . . ?
N2 N1 Eu1 120.66(10) . . ?
C10 O1 Eu1 127.06(10) . . ?
C13 O1 Eu1 122.51(12) . . ?
C13 O1 C10 109.24(14) . . ?
C1 C2 H2 127.9 . . ?
C3 C2 C1 104.19(16) . . ?
C3 C2 H2 127.9 . . ?
N1 N2 B1 123.22(13) . . ?
C3 N2 B1 126.23(15) . . ?
C3 N2 N1 110.35(15) . . ?
C2 C3 H3 125.7 . . ?
N2 C3 C2 108.53(16) . . ?
N2 C3 H3 125.7 . . ?
C4 N3 Eu1 129.12(13) . . ?
C4 N3 N4 105.90(15) . . ?
N4 N3 Eu1 119.78(11) . . ?
N3 C4 H4 124.4 . . ?
N3 C4 C5 111.29(18) . . ?
C5 C4 H4 124.4 . . ?
N3 N4 B1 123.77(14) . . ?
C6 N4 B1 126.79(16) . . ?
C6 N4 N3 109.44(16) . . ?
C4 C5 H5 127.8 . . ?
C6 C5 C4 104.37(17) . . ?
C6 C5 H5 127.8 . . ?
N6 N5 Eu1 123.43(10) . . ?
C7 N5 Eu1 130.92(11) . . ?
C7 N5 N6 105.65(14) . . ?
N4 C6 C5 109.01(18) . . ?
N4 C6 H6 125.5 . . ?
C5 C6 H6 125.5 . . ?
N5 N6 B1 123.25(14) . . ?
C9 N6 B1 127.05(15) . . ?
C9 N6 N5 109.62(14) . . ?
N5 C7 H7 124.2 . . ?
N5 C7 C8 111.56(16) . . ?
C8 C7 H7 124.2 . . ?
C7 C8 H8 127.9 . . ?
C9 C8 C7 104.16(17) . . ?
C9 C8 H8 127.9 . . ?
N6 C9 C8 109.01(16) . . ?
N6 C9 H9 125.5 . . ?
C8 C9 H9 125.5 . . ?
O1 C10 H10A 110.4 . . ?
O1 C10 H10B 110.4 . . ?
O1 C10 H10C 111.1 . . ?
O1 C10 H10D 111.1 . . ?
O1 C10 C11 106.5(2) . . ?
O1 C10 C11A 103.3(3) . . ?
H10A C10 H10B 108.6 . . ?
H10C C10 H10D 109.1 . . ?
C11 C10 H10A 110.4 . . ?
C11 C10 H10B 110.4 . . ?
C11A C10 H10C 111.1 . . ?
C11A C10 H10D 111.1 . . ?
C10 C11 H11A 111.7 . . ?
C10 C11 H11B 111.7 . . ?
C10 C11 C12 100.5(3) . . ?
H11A C11 H11B 109.4 . . ?
C12 C11 H11A 111.7 . . ?
C12 C11 H11B 111.7 . . ?
C11 C12 H12A 111.5 . . ?
C11 C12 H12B 111.5 . . ?
H12A C12 H12B 109.3 . . ?
C13 C12 C11 101.3(3) . . ?
C13 C12 H12A 111.5 . . ?
C13 C12 H12B 111.5 . . ?
O1 C13 C12 105.2(2) . . ?
O1 C13 H13A 110.7 . . ?
O1 C13 H13B 110.7 . . ?
O1 C13 H13C 109.6 . . ?
O1 C13 H13D 109.6 . . ?
O1 C13 C12A 110.2(5) . . ?
C12 C13 H13A 110.7 . . ?
C12 C13 H13B 110.7 . . ?
H13A C13 H13B 108.8 . . ?
H13C C13 H13D 108.1 . . ?
C12A C13 H13C 109.6 . . ?
C12A C13 H13D 109.6 . . ?
C10 C11A H11C 110.8 . . ?
C10 C11A H11D 110.8 . . ?
H11C C11A H11D 108.9 . . ?
C12A C11A C10 104.8(7) . . ?
C12A C11A H11C 110.8 . . ?
C12A C11A H11D 110.8 . . ?
C13 C12A C11A 100.4(7) . . ?
C13 C12A H12C 111.7 . . ?
C13 C12A H12D 111.7 . . ?
C11A C12A H12C 111.7 . . ?
C11A C12A H12D 111.7 . . ?
H12C C12A H12D 109.5 . . ?

loop_
_geom_bond_atom_site_label_1
_geom_bond_atom_site_label_2
_geom_bond_distance
_geom_bond_site_symmetry_2
_geom_bond_publ_flag
B1 H1 1.0600 . ?
B1 N2 1.539(2) . ?
B1 N4 1.540(3) . ?
B1 N6 1.542(2) . ?
C1 H1A 0.9300 . ?
C1 N1 1.333(2) . ?
C1 C2 1.395(3) . ?
Eu1 N1 2.7695(14) . ?
Eu1 N1 2.7696(14) 2_656 ?
Eu1 O1 2.6361(13) . ?
Eu1 O1 2.6361(13) 2_656 ?
Eu1 N3 2.7008(15) . ?
Eu1 N3 2.7008(15) 2_656 ?
Eu1 N5 2.6438(14) 2_656 ?
Eu1 N5 2.6438(15) . ?
N1 N2 1.3612(19) . ?
O1 C10 1.444(2) . ?
O1 C13 1.429(2) . ?
C2 H2 0.9300 . ?
C2 C3 1.371(3) . ?
N2 C3 1.348(2) . ?
C3 H3 0.9300 . ?
N3 C4 1.334(2) . ?
N3 N4 1.366(2) . ?
C4 H4 0.9300 . ?
C4 C5 1.395(3) . ?
N4 C6 1.353(2) . ?
C5 H5 0.9300 . ?
C5 C6 1.367(3) . ?
N5 N6 1.3644(19) . ?
N5 C7 1.331(2) . ?
C6 H6 0.9300 . ?
N6 C9 1.345(2) . ?
C7 H7 0.9300 . ?
C7 C8 1.389(3) . ?
C8 H8 0.9300 . ?
C8 C9 1.369(3) . ?
C9 H9 0.9300 . ?
C10 H10A 0.9700 . ?
C10 H10B 0.9700 . ?
C10 H10C 0.9700 . ?
C10 H10D 0.9700 . ?
C10 C11 1.503(4) . ?
C10 C11A 1.547(8) . ?
C11 H11A 0.9700 . ?
C11 H11B 0.9700 . ?
C11 C12 1.538(6) . ?
C12 H12A 0.9700 . ?
C12 H12B 0.9700 . ?
C12 C13 1.509(5) . ?
C13 H13A 0.9700 . ?
C13 H13B 0.9700 . ?
C13 H13C 0.9700 . ?
C13 H13D 0.9700 . ?
C13 C12A 1.499(10) . ?
C11A H11C 0.9700 . ?
C11A H11D 0.9700 . ?
C11A C12A 1.513(11) . ?
C12A H12C 0.9700 . ?
C12A H12D 0.9700 . ?

loop_
_geom_torsion_atom_site_label_1
_geom_torsion_atom_site_label_2
_geom_torsion_atom_site_label_3
_geom_torsion_atom_site_label_4
_geom_torsion
_geom_torsion_site_symmetry_1
_geom_torsion_site_symmetry_2
_geom_torsion_site_symmetry_3
_geom_torsion_site_symmetry_4
_geom_torsion_publ_flag
B1 N2 C3 C2 175.20(17) . . . . ?
B1 N4 C6 C5 179.13(16) . . . . ?
B1 N6 C9 C8 176.79(18) . . . . ?
C1 N1 N2 B1 -175.03(16) . . . . ?
C1 N1 N2 C3 0.2(2) . . . . ?
C1 C2 C3 N2 -0.4(2) . . . . ?
Eu1 N1 N2 B1 -3.4(2) . . . . ?
Eu1 N1 N2 C3 171.80(12) . . . . ?
Eu1 O1 C10 C11 -177.8(2) . . . . ?
Eu1 O1 C10 C11A -150.5(3) . . . . ?
Eu1 O1 C13 C12 151.7(2) . . . . ?
Eu1 O1 C13 C12A 172.8(6) . . . . ?
Eu1 N3 C4 C5 -153.62(13) . . . . ?
Eu1 N3 N4 B1 -22.5(2) . . . . ?
Eu1 N3 N4 C6 156.62(12) . . . . ?
Eu1 N5 N6 B1 2.6(2) . . . . ?
Eu1 N5 N6 C9 179.47(12) . . . . ?
Eu1 N5 C7 C8 -179.43(13) . . . . ?
N1 C1 C2 C3 0.6(2) . . . . ?
N1 N2 C3 C2 0.1(2) . . . . ?
O1 C10 C11 C12 31.6(3) . . . . ?
O1 C10 C11A C12A -32.3(7) . . . . ?
O1 C13 C12A C11A -24.3(10) . . . . ?
C2 C1 N1 Eu1 -170.52(13) . . . . ?
C2 C1 N1 N2 -0.5(2) . . . . ?
N2 B1 N4 N3 -49.1(2) . . . . ?
N2 B1 N4 C6 131.97(18) . . . . ?
N2 B1 N6 N5 61.6(2) . . . . ?
N2 B1 N6 C9 -114.71(19) . . . . ?
N3 C4 C5 C6 -0.1(2) . . . . ?
N3 N4 C6 C5 0.0(2) . . . . ?
C4 N3 N4 B1 -179.25(16) . . . . ?
C4 N3 N4 C6 -0.1(2) . . . . ?
C4 C5 C6 N4 0.1(2) . . . . ?
N4 B1 N2 N1 64.1(2) . . . . ?
N4 B1 N2 C3 -110.32(19) . . . . ?
N4 B1 N6 N5 -60.8(2) . . . . ?
N4 B1 N6 C9 122.83(19) . . . . ?
N4 N3 C4 C5 0.2(2) . . . . ?
N5 N6 C9 C8 0.0(2) . . . . ?
N5 C7 C8 C9 0.0(2) . . . . ?
N6 B1 N2 N1 -59.2(2) . . . . ?
N6 B1 N2 C3 126.31(18) . . . . ?
N6 B1 N4 N3 73.8(2) . . . . ?
N6 B1 N4 C6 -105.2(2) . . . . ?
N6 N5 C7 C8 0.1(2) . . . . ?
C7 N5 N6 B1 -176.96(16) . . . . ?
C7 N5 N6 C9 -0.1(2) . . . . ?
C7 C8 C9 N6 0.0(2) . . . . ?
C10 O1 C13 C12 -16.6(3) . . . . ?
C10 O1 C13 C12A 4.5(6) . . . . ?
C10 C11 C12 C13 -40.4(4) . . . . ?
C10 C11A C12A C13 33.7(10) . . . . ?
C11 C12 C13 O1 35.7(3) . . . . ?
C13 O1 C10 C11 -10.1(3) . . . . ?
C13 O1 C10 C11A 17.1(4) . . . . ?
